data_2202887
loop_
_publ_author_name
'Sema \"Ozt\"urk'
'Mehmet Akkurt'
'Hasan K\"u\,c\"ukbay'
'Naif Okuyucu'
'Hoong-Kun Fun'

_publ_section_title
;
 3,3'-Diethyl-1,1'-butylenedi[5(6)-methylbenzimidazolium] diiodide
 dihydrate
;
_journal_issue 7
_journal_name_full 'Acta Crystallographica Section E'
_journal_page_first o1014
_journal_page_last o1016
_journal_paper_doi 10.1107/S1600536803013473
_journal_volume 59
_journal_year 2003
_chemical_formula_iupac 'C24 H32 N4 1 2+, 2I^-^, 2H2 O'
_chemical_formula_moiety 'C24 H32 N4 1 2+, 2I^-^, 2H2 O'
_chemical_formula_sum 'C24 H36 I2 N4 O2'
_chemical_formula_weight 666.37
_chemical_name_systematic
;
3,3'-Diethyl-1,1'-butylenedi[5(6)-methylbenzimidazolium]
diiodide dihydrate
;
_space_group_IT_number 14
_symmetry_cell_setting monoclinic
_symmetry_space_group_name_Hall '-P 2ybc'
_symmetry_space_group_name_H-M 'P 1 21/c 1'
_atom_sites_solution_hydrogens geom
_atom_sites_solution_primary direct
_atom_sites_solution_secondary difmap
_cell_angle_alpha 90
_cell_angle_beta 104.156(2)
_cell_angle_gamma 90
_cell_formula_units_Z 2
_cell_length_a 5.4761(3)
_cell_length_b 21.7289(12)
_cell_length_c 12.2512(6)
_cell_measurement_reflns_used 3391
_cell_measurement_temperature 293(2)
_cell_measurement_theta_max 28.3
_cell_measurement_theta_min 2.5
_cell_volume 1413.50(13)
_computing_cell_refinement 'SAINT (Siemens,1996)'
_computing_data_collection 'SMART (Siemens, 1996)'
_computing_data_reduction SAINT
_computing_molecular_graphics 'ORTEP-3 for Windows (Farrugia, 1997)'
_computing_publication_material 'PLATON (Spek, 1990) and WinGX (Farrugia, 1999)'
_computing_structure_refinement 'SHELXL97 (Sheldrick, 1997)'
_computing_structure_solution 'SHELXS97 (Sheldrick, 1990)'
_diffrn_ambient_temperature 293
_diffrn_detector_area_resol_mean 8.33
_diffrn_measured_fraction_theta_full 0.963
_diffrn_measured_fraction_theta_max 0.963
_diffrn_measurement_device_type 'Siemens SMART CCD area-detector'
_diffrn_measurement_method \w
_diffrn_radiation_type MoK\a
_diffrn_radiation_wavelength 0.71073
_diffrn_reflns_av_R_equivalents 0.0165
_diffrn_reflns_av_sigmaI/netI 0.0194
_diffrn_reflns_limit_h_max 7
_diffrn_reflns_limit_h_min -7
_diffrn_reflns_limit_k_max 25
_diffrn_reflns_limit_k_min -28
_diffrn_reflns_limit_l_max 16
_diffrn_reflns_limit_l_min -12
_diffrn_reflns_number 8590
_diffrn_reflns_reduction_process ' ?'
_diffrn_reflns_theta_full 28.30
_diffrn_reflns_theta_max 28.30
_diffrn_reflns_theta_min 2.54
_diffrn_standards_decay_% <1
_diffrn_standards_interval_time 0
_diffrn_standards_number 0
_exptl_absorpt_coefficient_mu 2.250
_exptl_absorpt_correction_T_max 0.583
_exptl_absorpt_correction_T_min 0.442
_exptl_absorpt_correction_type empirical
_exptl_absorpt_process_details '(SADABS; Sheldrick, 1996)'
_exptl_crystal_colour yellow
_exptl_crystal_density_diffrn 1.566
_exptl_crystal_density_method 'Not Measured'
_exptl_crystal_description prism
_exptl_crystal_F_000 660
_exptl_crystal_size_max 0.40
_exptl_crystal_size_mid 0.26
_exptl_crystal_size_min 0.24
_refine_diff_density_max 0.772
_refine_diff_density_min -0.792
_refine_ls_extinction_method none
_refine_ls_goodness_of_fit_ref 0.970
_refine_ls_hydrogen_treatment constr
_refine_ls_matrix_type full
_refine_ls_number_parameters 158
_refine_ls_number_reflns 3391
_refine_ls_number_restraints 0
_refine_ls_restrained_S_all 0.970
_refine_ls_R_factor_all 0.0748
_refine_ls_R_factor_gt 0.0572
_refine_ls_shift/su_max 0.001
_refine_ls_shift/su_mean <0.001
_refine_ls_structure_factor_coef Fsqd
_refine_ls_weighting_details 'calc w=1/[\s^2^(Fo^2^)+(0.0206P)^2^+4.7667P] where P=(Fo^2^+2Fc^2^)/3'
_refine_ls_weighting_scheme calc
_refine_ls_wR_factor_gt 0.1056
_refine_ls_wR_factor_ref 0.1142
_reflns_number_gt 2496
_reflns_number_total 3391
_reflns_threshold_expression I>2\s(I)
_cod_data_source_file su6026.cif
_cod_data_source_block I
_cod_depositor_comments
;
The following automatic conversions were performed:
'_symmetry_cell_setting' value 'Monoclinic' changed to 'monoclinic'
according to '/home/saulius/struct/CIF-dictionaries/cif_core.dic'
dictionary named 'cif_core.dic' version 2.4.1 from 2010-06-29.

Automatic conversion script
Id: cif_fix_enum 1527 2010-12-29 10:47:43Z saulius 

The following automatic conversions were performed:

'_symmetry_cell_setting' value 'Monoclinic' changed to 'monoclinic'
according to /home/saulius/struct/CIF-dictionaries/cif_core.dic
dictionary named 'cif_core.dic' version 2.4.1 from
2010-06-29.

'_atom_sites_solution_hydrogens' value 'geom ' changed
to 'geom' according to
/home/saulius/struct/CIF-dictionaries/cif_core.dic dictionary named
'cif_core.dic' version 2.4.1 from
2010-06-29.

'_atom_sites_solution_primary' value 'direct ' changed
to 'direct' according to
/home/saulius/struct/CIF-dictionaries/cif_core.dic dictionary named
'cif_core.dic' version 2.4.1 from
2010-06-29.

'_atom_sites_solution_secondary' value 'difmap ' changed
to 'difmap' according to
/home/saulius/struct/CIF-dictionaries/cif_core.dic dictionary named
'cif_core.dic' version 2.4.1 from
2010-06-29.

'_refine_ls_weighting_scheme' value 'calc ' changed to
'calc' according to
/home/saulius/struct/CIF-dictionaries/cif_core.dic dictionary named
'cif_core.dic' version 2.4.1 from 2010-06-29.

Automatic conversion script
Id: cif_fix_values 1715 2011-07-08 13:25:40Z adriana 
;
_cod_original_sg_symbol_H-M 'P 21/c'
_cod_database_code 2202887
_cod_database_fobs_code 2202887

loop_
_symmetry_equiv_pos_as_xyz
x,y,z
-x,1/2+y,1/2-z
-x,-y,-z
x,1/2-y,1/2+z

loop_
_atom_site_aniso_label
_atom_site_aniso_U_11
_atom_site_aniso_U_22
_atom_site_aniso_U_33
_atom_site_aniso_U_12
_atom_site_aniso_U_13
_atom_site_aniso_U_23
N1 0.066(3) 0.063(3) 0.084(3) 0.007(2) -0.004(2) -0.025(2)
N2 0.052(2) 0.067(3) 0.066(3) 0.0047(19) 0.0062(18) -0.020(2)
C1 0.059(3) 0.088(4) 0.070(3) 0.001(3) -0.002(3) -0.025(3)
C2 0.069(4) 0.108(5) 0.079(4) 0.015(3) -0.003(3) -0.048(4)
C3 0.071(4) 0.144(7) 0.077(4) -0.008(4) 0.010(3) -0.028(5)
C4 0.085(5) 0.137(7) 0.059(4) -0.017(4) 0.003(3) -0.007(4)
C5 0.067(4) 0.112(5) 0.068(4) -0.005(3) -0.002(3) -0.012(4)
C6 0.054(3) 0.086(4) 0.055(3) 0.002(3) -0.002(2) -0.022(3)
C7 0.057(3) 0.071(3) 0.079(4) 0.003(2) 0.003(3) -0.021(3)
C8 0.097(5) 0.070(4) 0.144(7) 0.007(4) 0.010(5) -0.024(4)
C9 0.132(7) 0.081(5) 0.102(5) 0.014(4) 0.003(5) 0.001(4)
C10 0.053(3) 0.070(3) 0.077(3) 0.010(2) -0.001(2) -0.018(3)
C11 0.059(3) 0.063(3) 0.066(3) 0.003(2) 0.014(2) -0.013(2)
C13B 0.108(12) 0.26(2) 0.082(10) -0.014(13) 0.025(8) 0.019(12)
C13A 0.071(9) 0.134(14) 0.085(10) -0.006(8) 0.027(7) -0.033(9)
O1W 0.146(5) 0.112(4) 0.133(5) -0.015(4) 0.041(4) 0.006(4)
I1 0.0797(3) 0.0926(3) 0.1012(3) -0.0053(2) 0.0148(2) 0.0164(3)

loop_
_atom_site_label
_atom_site_fract_x
_atom_site_fract_y
_atom_site_fract_z
_atom_site_U_iso_or_equiv
_atom_site_thermal_displace_type
_atom_site_calc_flag
_atom_site_refinement_flags
_atom_site_occupancy
_atom_site_type_symbol
N1 0.4652(9) 0.3146(2) 0.3384(4) 0.0749(17) Uani . . 1.000 N
N2 0.3547(7) 0.4101(2) 0.3490(4) 0.0631(16) Uani . . 1.000 N
C1 0.5781(10) 0.3476(3) 0.2676(5) 0.0754(19) Uani . . 1.000 C
C2 0.7337(12) 0.3288(3) 0.1970(6) 0.089(3) Uani . . 1.000 C
C3 0.8066(13) 0.3749(5) 0.1367(6) 0.099(3) Uani . . 1.000 C
C4 0.7370(14) 0.4351(4) 0.1394(5) 0.096(3) Uani . . 1.000 C
C5 0.5821(11) 0.4531(3) 0.2086(5) 0.086(3) Uani . . 1.000 C
C6 0.5050(10) 0.4080(3) 0.2727(4) 0.0677(19) Uani . . 1.000 C
C7 0.3350(10) 0.3538(3) 0.3870(5) 0.0714(19) Uani . . 1.000 C
C8 0.4981(14) 0.2480(3) 0.3612(7) 0.107(3) Uani . . 1.000 C
C9 0.3313(16) 0.2235(3) 0.4278(6) 0.109(3) Uani . . 1.000 C
C10 0.2315(9) 0.4653(2) 0.3830(5) 0.0696(17) Uani . . 1.000 C
C11 0.3694(9) 0.4890(2) 0.4972(4) 0.0629(17) Uani . . 1.000 C
C13B 0.839(3) 0.4733(10) 0.0695(12) 0.150(8) Uani . . 0.553(14) C
C13A 0.962(3) 0.3633(8) 0.0514(12) 0.095(6) Uani . . 0.447(14) C
O1W 0.4412(11) 0.5993(2) 0.2160(5) 0.129(3) Uani . . 1.000 O
I1 0.95298(8) 0.34521(2) 0.61220(4) 0.0924(2) Uani . . 1.000 I
H2A 0.78240 0.28810 0.19220 0.1070 Uiso calc R 1.000 H
H5A 0.53240 0.49390 0.21160 0.1030 Uiso calc R 1.000 H
H7A 0.24480 0.34310 0.43940 0.0860 Uiso calc R 1.000 H
H8A 0.46650 0.22610 0.29010 0.1290 Uiso calc R 1.000 H
H8B 0.67140 0.24030 0.40100 0.1290 Uiso calc R 1.000 H
H9A 0.35140 0.17970 0.43450 0.1640 Uiso calc R 1.000 H
H9B 0.15960 0.23300 0.39120 0.1640 Uiso calc R 1.000 H
H9C 0.37350 0.24170 0.50140 0.1640 Uiso calc R 1.000 H
H10A 0.05990 0.45510 0.38440 0.0830 Uiso calc R 1.000 H
H10B 0.22480 0.49750 0.32750 0.0830 Uiso calc R 1.000 H
H11A 0.27350 0.52260 0.51820 0.0760 Uiso calc R 1.000 H
H11B 0.37760 0.45640 0.55210 0.0760 Uiso calc R 1.000 H
H13D 0.81700 0.45450 -0.00310 0.2230 Uiso calc R 0.553(14) H
H13E 1.01550 0.47930 0.10250 0.2230 Uiso calc R 0.553(14) H
H13F 0.75480 0.51240 0.06140 0.2230 Uiso calc R 0.553(14) H
H3A 0.91650 0.36570 0.08870 0.1180 Uiso . R 0.553(14) H
H4A 0.79080 0.46590 0.09410 0.1150 Uiso . R 0.447(14) H
H13A 1.07790 0.39660 0.05370 0.1430 Uiso calc R 0.447(14) H
H13B 0.85160 0.36060 -0.02260 0.1430 Uiso calc R 0.447(14) H
H13C 1.05320 0.32550 0.06920 0.1430 Uiso calc R 0.447(14) H
H1W 0.34230 0.61700 0.24970 0.1940 Uiso . R 1.000 H
H2W 0.56160 0.62390 0.21570 0.1940 Uiso . R 1.000 H

loop_
_atom_type_symbol
_atom_type_description
_atom_type_scat_dispersion_real
_atom_type_scat_dispersion_imag
_atom_type_scat_source
O O 0.0106 0.0060 'International Tables Vol C Tables 4.2.6.8 and 6.1.1.4'
N N 0.0061 0.0033 'International Tables Vol C Tables 4.2.6.8 and 6.1.1.4'
I I -0.4742 1.8119 'International Tables Vol C Tables 4.2.6.8 and 6.1.1.4'
H H 0.0000 0.0000 'International Tables Vol C Tables 4.2.6.8 and 6.1.1.4'
C C 0.0033 0.0016 'International Tables Vol C Tables 4.2.6.8 and 6.1.1.4'

loop_
_geom_angle_atom_site_label_1
_geom_angle_atom_site_label_2
_geom_angle_atom_site_label_3
_geom_angle_site_symmetry_1
_geom_angle_site_symmetry_3
_geom_angle
_geom_angle_publ_flag
H1W O1W H2W . . 107.76 no
C1 N1 C7 . . 108.5(5) yes
C7 N1 C8 . . 126.3(5) yes
C1 N1 C8 . . 125.1(5) yes
C6 N2 C7 . . 108.6(5) yes
C7 N2 C10 . . 124.5(5) yes
C6 N2 C10 . . 126.9(5) yes
N1 C1 C6 . . 106.6(5) yes
C2 C1 C6 . . 121.9(6) no
N1 C1 C2 . . 131.5(6) yes
C1 C2 C3 . . 114.8(6) no
C2 C3 C4 . . 124.8(7) no
C4 C3 C13A . . 112.4(9) no
C2 C3 C13A . . 122.6(10) no
C3 C4 C5 . . 119.9(7) no
C5 C4 C13B . . 126.7(11) no
C3 C4 C13B . . 113.4(10) no
C4 C5 C6 . . 117.5(6) no
N2 C6 C1 . . 106.8(5) yes
C1 C6 C5 . . 121.1(5) no
N2 C6 C5 . . 132.2(6) yes
N1 C7 N2 . . 109.5(5) yes
N1 C8 C9 . . 113.4(6) yes
N2 C10 C11 . . 112.2(4) yes
C10 C11 C11 . 3_666 114.1(4) yes
C1 C2 H2A . . 122.57 no
C3 C2 H2A . . 122.61 no
C4 C3 H3A . . 115.79 no
C2 C3 H3A . . 119.36 no
C3 C4 H4A . . 121.78 no
C5 C4 H4A . . 118.30 no
C6 C5 H5A . . 121.27 no
C4 C5 H5A . . 121.24 no
N1 C7 H7A . . 125.29 no
N2 C7 H7A . . 125.23 no
N1 C8 H8A . . 108.91 no
N1 C8 H8B . . 108.87 no
C9 C8 H8B . . 108.90 no
H8A C8 H8B . . 107.73 no
C9 C8 H8A . . 108.85 no
C8 C9 H9B . . 109.54 no
C8 C9 H9C . . 109.50 no
C8 C9 H9A . . 109.51 no
H9A C9 H9C . . 109.40 no
H9B C9 H9C . . 109.48 no
H9A C9 H9B . . 109.40 no
N2 C10 H10B . . 109.14 no
C11 C10 H10A . . 109.21 no
C11 C10 H10B . . 109.17 no
H10A C10 H10B . . 107.85 no
N2 C10 H10A . . 109.21 no
C10 C11 H11A . . 108.79 no
C10 C11 H11B . . 108.75 no
C11 C11 H11A 3_666 . 108.75 no
C11 C11 H11B 3_666 . 108.68 no
H11A C11 H11B . . 107.57 no
C3 C13A H13B . . 109.25 no
C3 C13A H13C . . 109.49 no
H13A C13A H13C . . 109.63 no
H13B C13A H13C . . 109.58 no
H13A C13A H13B . . 109.47 no
C3 C13A H13A . . 109.41 no
C4 C13B H13D . . 109.61 no
C4 C13B H13E . . 109.46 no
C4 C13B H13F . . 109.50 no
H13D C13B H13E . . 109.46 no
H13D C13B H13F . . 109.44 no
H13E C13B H13F . . 109.37 no

loop_
_geom_bond_atom_site_label_1
_geom_bond_atom_site_label_2
_geom_bond_site_symmetry_1
_geom_bond_site_symmetry_2
_geom_bond_distance
_geom_bond_publ_flag
O1W H2W . . 0.8495 no
O1W H1W . . 0.8492 no
N1 C7 . . 1.340(8) yes
N1 C8 . . 1.477(8) yes
N1 C1 . . 1.382(8) yes
N2 C10 . . 1.485(6) yes
N2 C6 . . 1.389(7) yes
N2 C7 . . 1.323(8) yes
C1 C6 . . 1.378(9) no
C1 C2 . . 1.415(9) no
C2 C3 . . 1.361(12) no
C3 C13A . . 1.521(17) yes
C3 C4 . . 1.365(14) no
C4 C5 . . 1.394(10) no
C4 C13B . . 1.40(2) yes
C5 C6 . . 1.385(9) no
C8 C9 . . 1.466(11) no
C10 C11 . . 1.509(7) yes
C11 C11 . 3_666 1.494(7) yes
C2 H2A . . 0.9297 no
C3 H3A . . 0.9597 no
C4 H4A . . 0.9606 no
C5 H5A . . 0.9307 no
C7 H7A . . 0.9302 no
C8 H8B . . 0.9695 no
C8 H8A . . 0.9703 no
C9 H9B . . 0.9600 no
C9 H9C . . 0.9596 no
C9 H9A . . 0.9593 no
C10 H10A . . 0.9697 no
C10 H10B . . 0.9701 no
C11 H11A . . 0.9701 no
C11 H11B . . 0.9703 no
C13A H13B . . 0.9606 no
C13A H13C . . 0.9583 no
C13A H13A . . 0.9583 no
C13B H13E . . 0.9610 no
C13B H13F . . 0.9601 no
C13B H13D . . 0.9592 no

loop_
_geom_contact_atom_site_label_1
_geom_contact_atom_site_label_2
_geom_contact_distance
_geom_contact_site_symmetry_2
_geom_contact_publ_flag
I1 C7 3.853(6) 1_655 no
I1 O1W 3.573(6) 3_666 no
I1 O1W 3.671(6) 3_766 no
I1 C7 3.812(6) . no
I1 H7A 2.9483 1_655 no
I1 H1W 2.7367 3_666 no
I1 H2W 3.0366 3_766 no
I1 H2A 3.2668 4_555 no
I1 H11A 3.3722 3_666 no
O1W C8 3.406(8) 2_655 no
O1W C5 3.276(8) . no
O1W I1 3.671(6) 3_766 no
O1W I1 3.573(6) 3_666 no
O1W H8A 2.8055 2_655 no
O1W H5A 2.3475 . no
O1W H13B 2.6619 3_665 no
O1W H13D 2.8922 3_665 no
N2 H11A 2.7038 3_666 no
C2 C7 3.579(9) 1_655 no
C4 C10 3.566(9) 1_655 no
C5 O1W 3.276(8) . no
C6 C11 3.533(7) 3_666 no
C7 I1 3.853(6) 1_455 no
C7 C2 3.579(9) 1_455 no
C7 I1 3.812(6) . no
C8 O1W 3.406(8) 2_645 no
C9 C13A 3.382(18) 4_455 no
C10 C4 3.566(9) 1_455 no
C11 C6 3.533(7) 3_666 no
C13A C9 3.382(18) 4_654 no
C13B C13B 2.97(2) 3_765 no
C2 H8A 3.0394 . no
C5 H10A 2.9547 1_655 no
C5 H10B 2.8766 . no
C6 H11A 2.9644 3_666 no
C7 H9C 2.7924 . no
C7 H9B 2.7999 . no
C7 H11B 2.9808 . no
C8 H2A 3.0077 . no
C8 H2W 2.8487 2_645 no
C9 H2W 2.9365 2_645 no
C9 H7A 2.6516 . no
C9 H13C 2.7828 4_455 no
C10 H5A 3.0337 . no
C13A H8B 3.0921 4_554 no
C13A H9A 2.9942 4_654 no
C13B H13F 3.0596 3_765 no
C13B H13D 2.7242 3_765 no
C13B H13E 2.6376 3_765 no
H1W I1 2.7367 3_666 no
H2A I1 3.2668 4_554 no
H2A C8 3.0077 . no
H2A H13C 2.4946 . no
H2W H9A 2.3478 2_655 no
H2W I1 3.0366 3_766 no
H2W H8A 2.2260 2_655 no
H2W C8 2.8487 2_655 no
H2W C9 2.9365 2_655 no
H3A H13E 2.5240 . no
H3A H13D 2.2327 . no
H4A H13A 2.3162 . no
H5A O1W 2.3475 . no
H5A C10 3.0337 . no
H5A H10B 2.4555 . no
H5A H13F 2.4753 . no
H7A C9 2.6516 . no
H7A I1 2.9483 1_455 no
H7A H9B 2.4809 . no
H7A H9C 2.3804 . no
H8A C2 3.0394 . no
H8A H2W 2.2260 2_645 no
H8A O1W 2.8055 2_645 no
H8B C13A 3.0921 4_555 no
H8B H13B 2.4910 4_555 no
H9A C13A 2.9942 4_455 no
H9A H2W 2.3478 2_645 no
H9A H13C 2.5924 4_455 no
H9B H7A 2.4809 . no
H9B C7 2.7999 . no
H9C C7 2.7924 . no
H9C H7A 2.3804 . no
H9C H13C 2.5712 4_455 no
H10A H11A 2.4612 3_566 no
H10A C5 2.9547 1_455 no
H10B C5 2.8766 . no
H10B H5A 2.4555 . no
H10B H11B 2.5197 3_666 no
H11A C6 2.9644 3_666 no
H11A N2 2.7038 3_666 no
H11A I1 3.3722 3_666 no
H11A H10A 2.4612 3_566 no
H11B H10B 2.5197 3_666 no
H11B C7 2.9808 . no
H13A H4A 2.3162 . no
H13B H8B 2.4910 4_554 no
H13B O1W 2.6619 3_665 no
H13C C9 2.7828 4_654 no
H13C H2A 2.4946 . no
H13C H9A 2.5924 4_654 no
H13C H9C 2.5712 4_654 no
H13D H3A 2.2327 . no
H13D O1W 2.8922 3_665 no
H13D C13B 2.7242 3_765 no
H13D H13E 2.2226 3_765 no
H13E C13B 2.6376 3_765 no
H13E H3A 2.5240 . no
H13E H13D 2.2226 3_765 no
H13F H5A 2.4753 . no
H13F C13B 3.0596 3_765 no

loop_
_geom_hbond_atom_site_label_D
_geom_hbond_atom_site_label_H
_geom_hbond_atom_site_label_A
_geom_hbond_site_symmetry_A
_geom_hbond_distance_DH
_geom_hbond_distance_HA
_geom_hbond_distance_DA
_geom_hbond_angle_DHA
_geom_hbond_publ_flag
O1W H1W I1 3_666 0.85 2.74 3.573(6) 169 yes
O1W H2W I1 3_766 0.85 3.04 3.671(6) 133 yes
C5 H5A O1W . 0.93 2.35 3.276(8) 175 yes
C7 H7A I1 1_455 0.93 2.95 3.853(6) 165 yes

loop_
_geom_torsion_atom_site_label_1
_geom_torsion_atom_site_label_2
_geom_torsion_atom_site_label_3
_geom_torsion_atom_site_label_4
_geom_torsion_site_symmetry_3
_geom_torsion_site_symmetry_4
_geom_torsion
_geom_torsion_publ_flag
C7 N1 C1 C2 . . -179.8(7) no
C7 N1 C1 C6 . . -1.8(6) no
C8 N1 C1 C2 . . 3.8(10) no
C8 N1 C1 C6 . . -178.2(6) no
C1 N1 C7 N2 . . 1.3(7) no
C8 N1 C7 N2 . . 177.6(6) no
C1 N1 C8 C9 . . -172.5(6) yes
C7 N1 C8 C9 . . 11.8(10) yes
C7 N2 C6 C1 . . -0.8(6) no
C7 N2 C6 C5 . . 179.2(6) yes
C10 N2 C6 C1 . . 179.9(5) no
C10 N2 C6 C5 . . -0.1(9) no
C6 N2 C7 N1 . . -0.3(6) no
C10 N2 C7 N1 . . 179.0(5) no
C6 N2 C10 C11 . . -102.8(6) yes
C7 N2 C10 C11 . . 78.0(6) yes
C2 C1 C6 N2 . . 179.8(5) no
C2 C1 C6 C5 . . -0.2(9) yes
N1 C1 C6 N2 . . 1.5(6) no
N1 C1 C2 C3 . . 178.6(6) yes
C6 C1 C2 C3 . . 0.8(9) no
N1 C1 C6 C5 . . -178.4(5) no
C1 C2 C3 C4 . . -1.1(11) no
C2 C3 C4 C5 . . 0.7(11) no
C2 C3 C4 C13B . . 179.8(9) yes
C3 C4 C5 C6 . . 0.1(10) no
C13B C4 C5 C6 . . -178.9(10) yes
C4 C5 C6 N2 . . 179.7(6) no
C4 C5 C6 C1 . . -0.3(9) no
N2 C10 C11 C11 . 3_666 63.4(5) yes
C10 C11 C11 C10 3_666 3_666 180.0(4) yes
